data_7127421
loop_
_publ_author_name
'Li, Pei-Xin'
'Xie, Zhi-Xin'
'Jin, Ai-Ping'
'Li, Jing'
'Guo, Guo-Cong'

_publ_section_title
;
 A new photochromic Gd-MOF with photoswitchable bluish-white to
 greenish-yellow emission based on electron transfer.
;
_journal_issue 93
_journal_name_full 'Chemical communications (Cambridge, England)'
_journal_page_first 14689
_journal_page_last 14692
_journal_paper_doi 10.1039/d0cc06019d
_journal_volume 56
_journal_year 2020
_chemical_formula_moiety
;
 C18 H12 N2 O4, 2(H2 O)
;
_chemical_formula_sum 'C18 H16 N2 O6'
_chemical_formula_weight 356.33
_space_group_crystal_system monoclinic
_space_group_IT_number 14
_space_group_name_Hall '-P 2yn'
_space_group_name_H-M_alt 'P 1 21/n 1'
_atom_sites_solution_hydrogens mixed
_atom_sites_solution_primary dual
_audit_creation_method
;
Olex2 1.2
(compiled 2018.05.29 svn.r3508 for OlexSys, GUI svn.r5506)
;
_audit_update_record
;
2020-10-15 deposited with the CCDC.	2020-10-16 downloaded from the CCDC.
;
_cell_angle_alpha 90
_cell_angle_beta 93.046(5)
_cell_angle_gamma 90
_cell_formula_units_Z 4
_cell_length_a 8.0723(4)
_cell_length_b 17.6758(7)
_cell_length_c 11.6674(6)
_cell_measurement_reflns_used 8750
_cell_measurement_temperature 293(2)
_cell_measurement_theta_max 30.9950
_cell_measurement_theta_min 4.1760
_cell_volume 1662.40(14)
_computing_cell_refinement 'CrysAlisPro 1.171.39.23b (Rigaku OD, 2015)'
_computing_data_collection 'CrysAlisPro 1.171.39.23b (Rigaku OD, 2015)'
_computing_data_reduction 'CrysAlisPro 1.171.39.23b (Rigaku OD, 2015)'
_computing_molecular_graphics 'Olex2 (Dolomanov et al., 2009)'
_computing_publication_material 'Olex2 (Dolomanov et al., 2009)'
_computing_structure_refinement 'ShelXL (Sheldrick, 2015)'
_computing_structure_solution 'ShelXT (Sheldrick, 2015)'
_diffrn_ambient_temperature 293(2)
_diffrn_detector 'CCD plate'
_diffrn_measured_fraction_theta_full 0.996
_diffrn_measured_fraction_theta_max 0.931
_diffrn_measurement_details
;
List of Runs (angles in degrees, time in seconds):

  # Type    Start    End  Width  t~exp~   \w     \q     \k     \f   Frames
#--------------------------------------------------------------------------
  1  \w    -89.00  89.00   0.50    6.72    --   -0.40  45.00  60.00  356
  2  \w    -89.00  89.00   0.50    6.72    --   -0.40  45.00  90.00  356
  3  \w    -68.00  -2.00   0.50    6.72    --   -0.40  45.00  30.00  132
  4  \w    -89.00  88.00   0.50    6.72    --   -0.40  45.00   0.00  354
;
_diffrn_measurement_device 'four-circle diffractometer'
_diffrn_measurement_device_type 'XtaLAB AFC10 (RCD3): fixed-chi single'
_diffrn_measurement_method '\w scans'
_diffrn_orient_matrix_type 'CrysAlisPro convention (1999,Acta A55,543-557)'
_diffrn_orient_matrix_UB_11 -0.0087672000
_diffrn_orient_matrix_UB_12 0.0330502000
_diffrn_orient_matrix_UB_13 0.0335792000
_diffrn_orient_matrix_UB_21 -0.0258716000
_diffrn_orient_matrix_UB_22 -0.0224922000
_diffrn_orient_matrix_UB_23 0.0460841000
_diffrn_orient_matrix_UB_31 0.0836891000
_diffrn_orient_matrix_UB_32 -0.0035820000
_diffrn_orient_matrix_UB_33 0.0212149000
_diffrn_radiation_monochromator graphite
_diffrn_radiation_probe x-ray
_diffrn_radiation_type MoK\a
_diffrn_radiation_wavelength 0.71073
_diffrn_reflns_av_R_equivalents 0.0387
_diffrn_reflns_av_unetI/netI 0.0220
_diffrn_reflns_Laue_measured_fraction_full 0.996
_diffrn_reflns_Laue_measured_fraction_max 0.931
_diffrn_reflns_limit_h_max 11
_diffrn_reflns_limit_h_min -11
_diffrn_reflns_limit_k_max 25
_diffrn_reflns_limit_k_min -25
_diffrn_reflns_limit_l_max 16
_diffrn_reflns_limit_l_min -16
_diffrn_reflns_number 46515
_diffrn_reflns_point_group_measured_fraction_full 0.996
_diffrn_reflns_point_group_measured_fraction_max 0.931
_diffrn_reflns_theta_full 25.242
_diffrn_reflns_theta_max 31.180
_diffrn_reflns_theta_min 3.903
_diffrn_source 'fine-focus sealed X-ray tube'
_diffrn_source_type 'Enhance (Mo) X-ray Source'
_exptl_absorpt_coefficient_mu 0.109
_exptl_absorpt_correction_T_max 1.00000
_exptl_absorpt_correction_T_min 0.92993
_exptl_absorpt_correction_type multi-scan
_exptl_absorpt_process_details
;
CrysAlisPro 1.171.39.23b (Rigaku Oxford Diffraction, 2015)
Empirical absorption correction using spherical harmonics,
 implemented in SCALE3 ABSPACK scaling algorithm.
;
_exptl_crystal_colour colourless
_exptl_crystal_density_diffrn 1.424
_exptl_crystal_description Prism
_exptl_crystal_F_000 744
_exptl_crystal_size_max 0.200
_exptl_crystal_size_mid 0.100
_exptl_crystal_size_min 0.050
_refine_diff_density_max 0.425
_refine_diff_density_min -0.251
_refine_diff_density_rms 0.058
_refine_ls_extinction_method none
_refine_ls_goodness_of_fit_ref 1.255
_refine_ls_hydrogen_treatment constr
_refine_ls_matrix_type full
_refine_ls_number_parameters 242
_refine_ls_number_reflns 5010
_refine_ls_number_restraints 0
_refine_ls_restrained_S_all 1.255
_refine_ls_R_factor_all 0.0698
_refine_ls_R_factor_gt 0.0555
_refine_ls_shift/su_max 0.000
_refine_ls_shift/su_mean 0.000
_refine_ls_structure_factor_coef Fsqd
_refine_ls_weighting_details 'w=1/[\s^2^(Fo^2^)+(0.1000P)^2^] where P=(Fo^2^+2Fc^2^)/3'
_refine_ls_weighting_scheme calc
_refine_ls_wR_factor_gt 0.1594
_refine_ls_wR_factor_ref 0.1669
_reflns_Friedel_coverage 0.000
_reflns_number_gt 4140
_reflns_number_total 5010
_reflns_threshold_expression 'I > 2\s(I)'
_cod_data_source_file d0cc06019d2.cif
_cod_data_source_block Hibpb
_cod_depositor_comments 'Adding full bibliography for 7127420--7127421.cif.'
_cod_database_code 7127421
_shelx_space_group_comment
;
The symmetry employed for this shelxl refinement is uniquely defined
by the following loop, which should always be used as a source of
symmetry information in preference to the above space-group names.
They are only intended as comments.
;
_reflns_odcompleteness_completeness 99.52
_reflns_odcompleteness_iscentric 1
_reflns_odcompleteness_theta 26.32
_olex2_refinement_description
;
1. Fixed Uiso
 At 1.2 times of:
  All C(H) groups
 At 1.5 times of:
  All O(H) groups, All O(H,H) groups
2.a Free rotating group:
 O006(H00A,H00B), O007(H00E,H00F)
2.b Aromatic/amide H refined with riding coordinates:
 C009(H009), C00C(H00C), C00D(H00D), C00H(H00H), C00I(H00I), C00K(H00K),
 C00M(H00M), C00N(H00N), C00O(H00O), C00P(H00P), C00Q(H00Q)
2.c Idealised tetrahedral OH refined as rotating group:
 O002(H002)
;
_olex2_submission_special_instructions 'No special instructions were received'
_oxdiff_exptl_absorpt_empirical_details
;
Empirical correction (ABSPACK) includes:
- Absorption correction using spherical harmonics
- Frame scaling
;
_oxdiff_exptl_absorpt_empirical_full_max 1.112
_oxdiff_exptl_absorpt_empirical_full_min 0.922

loop_
_space_group_symop_operation_xyz
'x, y, z'
'-x+1/2, y+1/2, -z+1/2'
'-x, -y, -z'
'x-1/2, -y-1/2, z-1/2'

loop_
_atom_site_label
_atom_site_type_symbol
_atom_site_fract_x
_atom_site_fract_y
_atom_site_fract_z
_atom_site_U_iso_or_equiv
_atom_site_adp_type
_atom_site_occupancy
_atom_site_site_symmetry_order
_atom_site_calc_flag
_atom_site_refinement_flags_posn
_atom_site_refinement_flags_adp
_atom_site_refinement_flags_occupancy
_atom_site_disorder_assembly
_atom_site_disorder_group
O001 O 0.32126(13) 0.38044(5) 0.51696(7) 0.0372(2) Uani 1 1 d . . . . .
O002 O 0.68506(15) 0.28814(5) 0.07108(8) 0.0387(3) Uani 1 1 d . . . . .
H002 H 0.7424 0.2727 0.0200 0.058 Uiso 1 1 calc GR . . . .
O003 O 0.35331(13) 0.27321(5) 0.42008(8) 0.0394(3) Uani 1 1 d . . . . .
O004 O 0.69776(14) 0.39722(5) -0.02458(8) 0.0408(3) Uani 1 1 d . . . . .
N005 N 0.48652(11) 0.59094(5) 0.25826(8) 0.0219(2) Uani 1 1 d . . . . .
O006 O 0.52564(13) 0.14820(6) 0.33417(10) 0.0459(3) Uani 1 1 d . . . . .
H00A H 0.4648 0.1813 0.3640 0.069 Uiso 1 1 d G . . . .
H00B H 0.4817 0.1048 0.3405 0.069 Uiso 1 1 d G . . . .
O007 O -0.00590(16) 0.37025(8) 0.59022(11) 0.0584(3) Uani 1 1 d . . . . .
H00E H 0.0906 0.3691 0.5645 0.088 Uiso 1 1 d G . . . .
H00F H 0.0087 0.3574 0.6602 0.088 Uiso 1 1 d G . . . .
C008 C 0.49774(13) 0.50915(6) 0.25347(9) 0.0209(2) Uani 1 1 d . . . . .
C009 C 0.56493(13) 0.47465(6) 0.15966(9) 0.0224(2) Uani 1 1 d . . . . .
H009 H 0.6009 0.5035 0.0992 0.027 Uiso 1 1 calc R . . . .
C00A C 0.65875(14) 0.36034(6) 0.05766(9) 0.0238(2) Uani 1 1 d . . . . .
C00B C 0.57758(13) 0.39598(6) 0.15750(9) 0.0211(2) Uani 1 1 d . . . . .
C00C C 0.51592(13) 0.35274(6) 0.24590(9) 0.0220(2) Uani 1 1 d . . . . .
H00C H 0.5217 0.3002 0.2430 0.026 Uiso 1 1 calc R . . . .
C00D C 0.43999(13) 0.46676(6) 0.34336(9) 0.0231(2) Uani 1 1 d . . . . .
H00D H 0.3978 0.4908 0.4064 0.028 Uiso 1 1 calc R . . . .
C00E C 0.44572(13) 0.38805(6) 0.33840(9) 0.0217(2) Uani 1 1 d . . . . .
C00F C 0.36831(14) 0.34420(6) 0.43407(9) 0.0242(2) Uani 1 1 d . . . . .
N00G N 0.45068(18) 0.98829(6) 0.30289(13) 0.0493(3) Uani 1 1 d . . . . .
C00H C 0.35504(14) 0.62405(6) 0.30449(11) 0.0275(2) Uani 1 1 d . . . . .
H00H H 0.2700 0.5942 0.3306 0.033 Uiso 1 1 calc R . . . .
C00I C 0.60944(14) 0.63372(6) 0.21800(10) 0.0268(2) Uani 1 1 d . . . . .
H00I H 0.7003 0.6104 0.1873 0.032 Uiso 1 1 calc R . . . .
C00J C 0.46908(14) 0.74717(6) 0.27154(10) 0.0261(2) Uani 1 1 d . . . . .
C00K C 0.60167(15) 0.71121(6) 0.22191(11) 0.0296(3) Uani 1 1 d . . . . .
H00K H 0.6851 0.7400 0.1913 0.036 Uiso 1 1 calc R . . . .
C00L C 0.46159(15) 0.83056(6) 0.28127(11) 0.0286(3) Uani 1 1 d . . . . .
C00M C 0.34544(15) 0.70125(6) 0.31335(11) 0.0297(3) Uani 1 1 d . . . . .
H00M H 0.2557 0.7232 0.3475 0.036 Uiso 1 1 calc R . . . .
C00N C 0.39588(18) 0.86475(7) 0.37630(12) 0.0367(3) Uani 1 1 d . . . . .
H00N H 0.3540 0.8356 0.4344 0.044 Uiso 1 1 calc R . . . .
C00O C 0.52094(18) 0.87722(7) 0.19690(13) 0.0370(3) Uani 1 1 d . . . . .
H00O H 0.5656 0.8568 0.1319 0.044 Uiso 1 1 calc R . . . .
C00P C 0.3941(2) 0.94302(8) 0.38268(14) 0.0450(4) Uani 1 1 d . . . . .
H00P H 0.3505 0.9652 0.4468 0.054 Uiso 1 1 calc R . . . .
C00Q C 0.5122(2) 0.95526(8) 0.21173(16) 0.0473(4) Uani 1 1 d . . . . .
H00Q H 0.5517 0.9861 0.1547 0.057 Uiso 1 1 calc R . . . .

loop_
_atom_site_aniso_label
_atom_site_aniso_U_11
_atom_site_aniso_U_22
_atom_site_aniso_U_33
_atom_site_aniso_U_23
_atom_site_aniso_U_13
_atom_site_aniso_U_12
O001 0.0561(6) 0.0316(5) 0.0255(4) -0.0018(3) 0.0190(4) -0.0049(4)
O002 0.0645(6) 0.0185(4) 0.0357(5) 0.0006(3) 0.0274(4) 0.0078(4)
O003 0.0624(6) 0.0206(4) 0.0377(5) 0.0021(3) 0.0269(4) -0.0060(4)
O004 0.0680(7) 0.0282(4) 0.0284(5) 0.0049(3) 0.0231(4) 0.0070(4)
N005 0.0266(4) 0.0149(4) 0.0245(4) -0.0009(3) 0.0034(3) -0.0003(3)
O006 0.0421(5) 0.0408(6) 0.0566(7) -0.0069(5) 0.0196(5) -0.0001(4)
O007 0.0516(7) 0.0709(8) 0.0545(7) 0.0005(6) 0.0204(5) 0.0123(6)
C008 0.0257(5) 0.0133(4) 0.0241(5) -0.0006(3) 0.0044(4) -0.0001(3)
C009 0.0280(5) 0.0184(5) 0.0214(5) 0.0025(4) 0.0068(4) 0.0006(4)
C00A 0.0303(5) 0.0205(5) 0.0211(5) -0.0005(4) 0.0070(4) 0.0006(4)
C00B 0.0257(5) 0.0183(4) 0.0200(5) -0.0005(3) 0.0063(4) 0.0008(4)
C00C 0.0262(5) 0.0168(4) 0.0234(5) 0.0014(4) 0.0067(4) -0.0003(4)
C00D 0.0290(5) 0.0194(5) 0.0215(5) -0.0015(4) 0.0073(4) 0.0002(4)
C00E 0.0262(5) 0.0192(5) 0.0202(5) 0.0018(4) 0.0064(4) -0.0016(4)
C00F 0.0296(5) 0.0218(5) 0.0220(5) 0.0033(4) 0.0082(4) -0.0013(4)
N00G 0.0560(8) 0.0208(5) 0.0706(9) -0.0053(5) -0.0021(7) 0.0044(5)
C00H 0.0260(5) 0.0219(5) 0.0351(6) -0.0001(4) 0.0083(4) 0.0000(4)
C00I 0.0277(5) 0.0200(5) 0.0334(6) -0.0025(4) 0.0096(4) -0.0023(4)
C00J 0.0307(5) 0.0177(5) 0.0295(6) -0.0020(4) -0.0014(4) 0.0008(4)
C00K 0.0322(6) 0.0196(5) 0.0377(6) -0.0019(4) 0.0072(5) -0.0047(4)
C00L 0.0310(5) 0.0168(5) 0.0373(6) -0.0029(4) -0.0041(5) 0.0012(4)
C00M 0.0296(6) 0.0211(5) 0.0389(6) -0.0031(4) 0.0061(5) 0.0043(4)
C00N 0.0457(7) 0.0257(6) 0.0385(7) -0.0059(5) -0.0003(6) 0.0028(5)
C00O 0.0440(7) 0.0225(6) 0.0446(7) 0.0003(5) 0.0029(6) 0.0017(5)
C00P 0.0541(9) 0.0274(6) 0.0531(9) -0.0131(6) -0.0011(7) 0.0058(6)
C00Q 0.0558(9) 0.0225(6) 0.0637(10) 0.0070(6) 0.0037(7) 0.0006(6)

loop_
_atom_type_symbol
_atom_type_description
_atom_type_scat_dispersion_real
_atom_type_scat_dispersion_imag
_atom_type_scat_source
C C 0.0033 0.0016 'International Tables Vol C Tables 4.2.6.8 and 6.1.1.4'
H H 0.0000 0.0000 'International Tables Vol C Tables 4.2.6.8 and 6.1.1.4'
N N 0.0061 0.0033 'International Tables Vol C Tables 4.2.6.8 and 6.1.1.4'
O O 0.0106 0.0060 'International Tables Vol C Tables 4.2.6.8 and 6.1.1.4'

loop_
_geom_angle_atom_site_label_1
_geom_angle_atom_site_label_2
_geom_angle_atom_site_label_3
_geom_angle
_geom_angle_site_symmetry_1
_geom_angle_site_symmetry_3
_geom_angle_publ_flag
C00A O002 H002 109.5 . . ?
C00H N005 C008 120.00(9) . . ?
C00H N005 C00I 120.25(9) . . ?
C00I N005 C008 119.74(9) . . ?
H00A O006 H00B 109.5 . . ?
H00E O007 H00F 104.5 . . ?
C009 C008 N005 119.75(9) . . ?
C009 C008 C00D 121.27(10) . . ?
C00D C008 N005 118.98(9) . . ?
C008 C009 H009 120.5 . . ?
C008 C009 C00B 118.96(9) . . ?
C00B C009 H009 120.5 . . ?
O002 C00A C00B 113.10(9) . . ?
O004 C00A O002 124.98(10) . . ?
O004 C00A C00B 121.89(10) . . ?
C009 C00B C00A 117.82(9) . . ?
C009 C00B C00C 120.21(9) . . ?
C00C C00B C00A 121.97(9) . . ?
C00B C00C H00C 119.9 . . ?
C00E C00C C00B 120.17(10) . . ?
C00E C00C H00C 119.9 . . ?
C008 C00D H00D 120.2 . . ?
C008 C00D C00E 119.60(9) . . ?
C00E C00D H00D 120.2 . . ?
C00C C00E C00D 119.69(9) . . ?
C00C C00E C00F 122.71(9) . . ?
C00D C00E C00F 117.56(9) . . ?
O001 C00F O003 125.53(10) . . ?
O001 C00F C00E 117.74(10) . . ?
O003 C00F C00E 116.70(9) . . ?
C00P N00G C00Q 116.92(12) . . ?
N005 C00H H00H 119.6 . . ?
N005 C00H C00M 120.71(10) . . ?
C00M C00H H00H 119.6 . . ?
N005 C00I H00I 119.6 . . ?
N005 C00I C00K 120.76(10) . . ?
C00K C00I H00I 119.6 . . ?
C00K C00J C00L 121.36(11) . . ?
C00M C00J C00K 117.30(10) . . ?
C00M C00J C00L 121.33(10) . . ?
C00I C00K C00J 120.36(11) . . ?
C00I C00K H00K 119.8 . . ?
C00J C00K H00K 119.8 . . ?
C00N C00L C00J 120.82(12) . . ?
C00O C00L C00J 121.34(12) . . ?
C00O C00L C00N 117.84(11) . . ?
C00H C00M C00J 120.56(11) . . ?
C00H C00M H00M 119.7 . . ?
C00J C00M H00M 119.7 . . ?
C00L C00N H00N 120.6 . . ?
C00P C00N C00L 118.80(14) . . ?
C00P C00N H00N 120.6 . . ?
C00L C00O H00O 120.7 . . ?
C00L C00O C00Q 118.59(14) . . ?
C00Q C00O H00O 120.7 . . ?
N00G C00P C00N 124.01(14) . . ?
N00G C00P H00P 118.0 . . ?
C00N C00P H00P 118.0 . . ?
N00G C00Q C00O 123.83(15) . . ?
N00G C00Q H00Q 118.1 . . ?
C00O C00Q H00Q 118.1 . . ?

loop_
_geom_bond_atom_site_label_1
_geom_bond_atom_site_label_2
_geom_bond_distance
_geom_bond_site_symmetry_2
_geom_bond_publ_flag
O001 C00F 1.2365(14) . ?
O002 H002 0.8200 . ?
O002 C00A 1.3018(13) . ?
O003 C00F 1.2704(14) . ?
O004 C00A 1.2154(14) . ?
N005 C008 1.4498(13) . ?
N005 C00H 1.3494(14) . ?
N005 C00I 1.3515(14) . ?
O006 H00A 0.8500 . ?
O006 H00B 0.8499 . ?
O007 H00E 0.8501 . ?
O007 H00F 0.8500 . ?
C008 C009 1.3882(14) . ?
C008 C00D 1.3894(14) . ?
C009 H009 0.9300 . ?
C009 C00B 1.3945(14) . ?
C00A C00B 1.5048(14) . ?
C00B C00C 1.3965(14) . ?
C00C H00C 0.9300 . ?
C00C C00E 1.3930(14) . ?
C00D H00D 0.9300 . ?
C00D C00E 1.3934(14) . ?
C00E C00F 1.5203(14) . ?
N00G C00P 1.327(2) . ?
N00G C00Q 1.332(2) . ?
C00H H00H 0.9300 . ?
C00H C00M 1.3709(15) . ?
C00I H00I 0.9300 . ?
C00I C00K 1.3720(15) . ?
C00J C00K 1.3966(17) . ?
C00J C00L 1.4799(15) . ?
C00J C00M 1.3946(17) . ?
C00K H00K 0.9300 . ?
C00L C00N 1.3923(18) . ?
C00L C00O 1.3888(19) . ?
C00M H00M 0.9300 . ?
C00N H00N 0.9300 . ?
C00N C00P 1.3855(17) . ?
C00O H00O 0.9300 . ?
C00O C00Q 1.3924(18) . ?
C00P H00P 0.9300 . ?
C00Q H00Q 0.9300 . ?
